data_4126821
loop_
_publ_author_name
'Mutailipu, Miriding'
'Xie, Zhiqing'
'Su, Xin'
'Zhang, Min'
'Wang, Ying'
'Yang, Zhihua'
'Janjua, Muhammad Ramzan Saeed Ashraf'
'Pan, Shilie'

_publ_section_title
;
 Chemical Cosubstitution-Oriented Design of Rare-Earth Borates as
 Potential Ultraviolet Nonlinear Optical Materials.
;
_journal_name_full 'Journal of the American Chemical Society'
_journal_paper_doi 10.1021/jacs.7b11263
_journal_year 2017
_chemical_formula_sum 'B15 Ba K7 O30 Y2'
_chemical_formula_weight 1231.01
_chemical_name_systematic
; 
 ? 
;
_space_group_IT_number 155
_symmetry_cell_setting trigonal
_symmetry_space_group_name_Hall 'R 3 2"'
_symmetry_space_group_name_H-M 'R 3 2 :H'
_atom_sites_solution_hydrogens none
_atom_sites_solution_primary direct
_atom_sites_solution_secondary difmap
_audit_creation_method SHELXL-97
_cell_angle_alpha 90.00
_cell_angle_beta 90.00
_cell_angle_gamma 120.00
_cell_formula_units_Z 3
_cell_length_a 12.9884(15)
_cell_length_b 12.9884(15)
_cell_length_c 15.718(4)
_cell_measurement_reflns_used 1843
_cell_measurement_temperature 296(2)
_cell_measurement_theta_max 27.05
_cell_measurement_theta_min 2.23
_cell_volume 2296.4(7)
_computing_cell_refinement 'Bruker SMART'
_computing_data_collection 'Bruker SMART'
_computing_data_reduction 'Bruker SAINT'
_computing_molecular_graphics 'Bruker SHELXTL'
_computing_publication_material 'Bruker SHELXTL'
_computing_structure_refinement 'Bruker SHELXTL'
_computing_structure_solution 'Bruker SHELXTL'
_diffrn_ambient_temperature 296(2)
_diffrn_measured_fraction_theta_full 0.997
_diffrn_measured_fraction_theta_max 0.997
_diffrn_measurement_device_type 'CCD area detector'
_diffrn_measurement_method 'phi and omega scans'
_diffrn_radiation_monochromator graphite
_diffrn_radiation_source 'fine-focus sealed tube'
_diffrn_radiation_type MoK\a
_diffrn_radiation_wavelength 0.71073
_diffrn_reflns_av_R_equivalents 0.0328
_diffrn_reflns_av_sigmaI/netI 0.0403
_diffrn_reflns_limit_h_max 16
_diffrn_reflns_limit_h_min -16
_diffrn_reflns_limit_k_max 16
_diffrn_reflns_limit_k_min -11
_diffrn_reflns_limit_l_max 18
_diffrn_reflns_limit_l_min -20
_diffrn_reflns_number 4722
_diffrn_reflns_theta_full 27.52
_diffrn_reflns_theta_max 27.52
_diffrn_reflns_theta_min 2.23
_exptl_absorpt_coefficient_mu 6.098
_exptl_absorpt_correction_T_max 0.5864
_exptl_absorpt_correction_T_min 0.4220
_exptl_absorpt_correction_type numerical
_exptl_absorpt_process_details face-indexed
_exptl_crystal_colour colourless
_exptl_crystal_density_diffrn 2.670
_exptl_crystal_density_method 'not measured'
_exptl_crystal_description block
_exptl_crystal_F_000 1746
_exptl_crystal_size_max 0.17
_exptl_crystal_size_mid 0.13
_exptl_crystal_size_min 0.10
_refine_diff_density_max 1.435
_refine_diff_density_min -2.365
_refine_diff_density_rms 0.201
_refine_ls_abs_structure_details 'Flack H D (1983), Acta Cryst. A39, 876-881'
_refine_ls_abs_structure_Flack 0.00
_refine_ls_extinction_method none
_refine_ls_goodness_of_fit_ref 1.099
_refine_ls_hydrogen_treatment none
_refine_ls_matrix_type full
_refine_ls_number_parameters 86
_refine_ls_number_reflns 1189
_refine_ls_number_restraints 0
_refine_ls_restrained_S_all 1.099
_refine_ls_R_factor_all 0.0549
_refine_ls_R_factor_gt 0.0508
_refine_ls_shift/su_max 0.000
_refine_ls_shift/su_mean 0.000
_refine_ls_structure_factor_coef Fsqd
_refine_ls_weighting_details 'calc w=1/[\s^2^(Fo^2^)+(0.0515P)^2^+90.8152P] where P=(Fo^2^+2Fc^2^)/3'
_refine_ls_weighting_scheme calc
_refine_ls_wR_factor_gt 0.1367
_refine_ls_wR_factor_ref 0.1400
_reflns_number_gt 1116
_reflns_number_total 1189
_reflns_threshold_expression >2sigma(I)
_cod_data_source_file KYBaBO.cif
_cod_data_source_block 1
_cod_depositor_comments
;
The following automatic conversions were performed:

'_symmetry_cell_setting' value 'Trigonal' changed to 'trigonal'
according to
/home/data/users/saulius/crontab/automatic-downloads/rss-feeds/ACS/lib/dictionaries/cif_core.dic
dictionary named 'cif_core.dic' version 2.4.2 from 2011-04-26.

Automatic conversion script
Id: cif_fix_values 4973 2017-02-22 13:04:09Z antanas 
;
_cod_original_cell_volume 2296.4(6)
_cod_original_sg_symbol_H-M 'R32  '
_cod_database_code 4126821

loop_
_symmetry_equiv_pos_as_xyz
'x, y, z'
'-y, x-y, z'
'-x+y, -x, z'
'y, x, -z'
'x-y, -y, -z'
'-x, -x+y, -z'
'x+2/3, y+1/3, z+1/3'
'-y+2/3, x-y+1/3, z+1/3'
'-x+y+2/3, -x+1/3, z+1/3'
'y+2/3, x+1/3, -z+1/3'
'x-y+2/3, -y+1/3, -z+1/3'
'-x+2/3, -x+y+1/3, -z+1/3'
'x+1/3, y+2/3, z+2/3'
'-y+1/3, x-y+2/3, z+2/3'
'-x+y+1/3, -x+2/3, z+2/3'
'y+1/3, x+2/3, -z+2/3'
'x-y+1/3, -y+2/3, -z+2/3'
'-x+1/3, -x+y+2/3, -z+2/3'

loop_
_atom_site_label
_atom_site_type_symbol
_atom_site_fract_x
_atom_site_fract_y
_atom_site_fract_z
_atom_site_U_iso_or_equiv
_atom_site_adp_type
_atom_site_occupancy
_atom_site_symmetry_multiplicity
_atom_site_calc_flag
_atom_site_refinement_flags
Y1 Y 1.0000 1.0000 0.72997(7) 0.0091(3) Uani 1 3 d S
Ba1 Ba 0.6667 0.3333 0.8333 0.0378(4) Uani 1 6 d S
K1 K 0.5139(2) 0.5139(2) 1.0000 0.0207(6) Uani 1 2 d S
K2 K 0.6667 0.7956(3) 0.8333 0.0227(6) Uani 1 2 d S
K3 K 1.0000 1.0000 1.0000 0.0264(10) Uani 1 6 d S
B1 B 0.7983(12) 0.5869(8) 0.9528(6) 0.0162(17) Uani 1 1 d .
B2 B 0.9011(9) 0.7712(9) 0.8698(6) 0.017(2) Uani 1 1 d .
B3 B 1.0000 0.7471(13) 1.0000 0.020(3) Uani 1 2 d S
O1 O 0.8980(6) 0.8326(5) 0.8040(4) 0.0183(14) Uani 1 1 d .
O2 O 0.8041(7) 0.6576(7) 0.8829(5) 0.040(2) Uani 1 1 d .
O3 O 0.8941(6) 0.6293(6) 1.0071(4) 0.0225(14) Uani 1 1 d .
O4 O 0.7047(6) 0.4797(5) 0.9647(4) 0.0172(13) Uani 1 1 d .
O5 O 0.9957(6) 0.8115(6) 0.9240(4) 0.0195(13) Uani 1 1 d .

loop_
_atom_site_aniso_label
_atom_site_aniso_U_11
_atom_site_aniso_U_22
_atom_site_aniso_U_33
_atom_site_aniso_U_23
_atom_site_aniso_U_13
_atom_site_aniso_U_12
Y1 0.0092(4) 0.0092(4) 0.0089(5) 0.000 0.000 0.0046(2)
Ba1 0.0483(6) 0.0483(6) 0.0167(6) 0.000 0.000 0.0242(3)
K1 0.0143(12) 0.0143(12) 0.0367(14) 0.0045(5) -0.0045(5) 0.0096(13)
K2 0.0149(13) 0.0261(11) 0.0233(14) -0.0008(5) -0.0015(10) 0.0074(7)
K3 0.0190(13) 0.0190(13) 0.041(3) 0.000 0.000 0.0095(7)
B1 0.018(5) 0.013(4) 0.017(4) 0.001(3) -0.001(5) 0.008(4)
B2 0.012(5) 0.017(4) 0.016(4) -0.001(3) 0.002(4) 0.004(4)
B3 0.017(7) 0.025(6) 0.013(6) -0.003(2) -0.006(5) 0.009(3)
O1 0.021(4) 0.013(3) 0.018(3) 0.009(2) 0.003(2) 0.007(3)
O2 0.030(5) 0.030(4) 0.033(4) 0.017(3) -0.012(3) -0.004(3)
O3 0.024(4) 0.020(3) 0.020(3) 0.006(3) -0.008(3) 0.009(3)
O4 0.020(3) 0.011(3) 0.019(3) 0.004(2) 0.000(2) 0.006(3)
O5 0.016(3) 0.015(3) 0.020(3) 0.003(3) -0.004(3) 0.002(3)

loop_
_atom_type_symbol
_atom_type_description
_atom_type_scat_dispersion_real
_atom_type_scat_dispersion_imag
_atom_type_scat_source
B B 0.0013 0.0007 'International Tables Vol C Tables 4.2.6.8 and 6.1.1.4'
O O 0.0106 0.0060 'International Tables Vol C Tables 4.2.6.8 and 6.1.1.4'
K K 0.2009 0.2494 'International Tables Vol C Tables 4.2.6.8 and 6.1.1.4'
Y Y -2.7962 3.5667 'International Tables Vol C Tables 4.2.6.8 and 6.1.1.4'
Ba Ba -0.3244 2.2819 'International Tables Vol C Tables 4.2.6.8 and 6.1.1.4'

loop_
_geom_angle_atom_site_label_1
_geom_angle_atom_site_label_2
_geom_angle_atom_site_label_3
_geom_angle
_geom_angle_site_symmetry_1
_geom_angle_site_symmetry_3
O1 Y1 O1 95.2(2) 2_765 .
O1 Y1 O1 95.2(2) 2_765 3_675
O1 Y1 O1 95.2(2) . 3_675
O1 Y1 O4 105.7(2) 2_765 13_554
O1 Y1 O4 159.0(2) . 13_554
O1 Y1 O4 81.3(2) 3_675 13_554
O1 Y1 O4 159.0(2) 2_765 14_654
O1 Y1 O4 81.3(2) . 14_654
O1 Y1 O4 105.7(2) 3_675 14_654
O4 Y1 O4 79.8(2) 13_554 14_654
O1 Y1 O4 81.3(2) 2_765 15_664
O1 Y1 O4 105.7(2) . 15_664
O1 Y1 O4 159.0(2) 3_675 15_664
O4 Y1 O4 79.8(2) 13_554 15_664
O4 Y1 O4 79.8(2) 14_654 15_664
O1 Y1 Ba1 121.52(16) 2_765 13_554
O1 Y1 Ba1 121.52(16) . 13_554
O1 Y1 Ba1 121.52(16) 3_675 13_554
O4 Y1 Ba1 47.80(16) 13_554 13_554
O4 Y1 Ba1 47.80(16) 14_654 13_554
O4 Y1 Ba1 47.80(16) 15_664 13_554
O1 Y1 K1 126.87(17) 2_765 13_554
O1 Y1 K1 119.31(17) . 13_554
O1 Y1 K1 46.57(16) 3_675 13_554
O4 Y1 K1 45.06(17) 13_554 13_554
O4 Y1 K1 71.47(17) 14_654 13_554
O4 Y1 K1 120.52(16) 15_664 13_554
Ba1 Y1 K1 75.153(17) 13_554 13_554
O1 Y1 K1 119.31(17) 2_765 14_654
O1 Y1 K1 46.57(16) . 14_654
O1 Y1 K1 126.87(17) 3_675 14_654
O4 Y1 K1 120.52(16) 13_554 14_654
O4 Y1 K1 45.05(17) 14_654 14_654
O4 Y1 K1 71.47(17) 15_664 14_654
Ba1 Y1 K1 75.152(17) 13_554 14_654
K1 Y1 K1 113.673(14) 13_554 14_654
O1 Y1 K1 46.57(16) 2_765 15_664
O1 Y1 K1 126.87(17) . 15_664
O1 Y1 K1 119.31(17) 3_675 15_664
O4 Y1 K1 71.47(17) 13_554 15_664
O4 Y1 K1 120.52(16) 14_654 15_664
O4 Y1 K1 45.05(17) 15_664 15_664
Ba1 Y1 K1 75.152(17) 13_554 15_664
K1 Y1 K1 113.673(14) 13_554 15_664
K1 Y1 K1 113.671(14) 14_654 15_664
O1 Y1 K2 65.55(17) 2_765 3_675
O1 Y1 K2 123.46(17) . 3_675
O1 Y1 K2 40.83(17) 3_675 3_675
O4 Y1 K2 65.88(16) 13_554 3_675
O4 Y1 K2 133.22(17) 14_654 3_675
O4 Y1 K2 121.30(17) 15_664 3_675
Ba1 Y1 K2 113.252(16) 13_554 3_675
K1 Y1 K2 61.83(5) 13_554 3_675
K1 Y1 K2 167.22(5) 14_654 3_675
K1 Y1 K2 78.48(6) 15_664 3_675
O1 Y1 K2 123.46(17) 2_765 .
O1 Y1 K2 40.83(17) . .
O1 Y1 K2 65.55(17) 3_675 .
O4 Y1 K2 121.30(17) 13_554 .
O4 Y1 K2 65.88(16) 14_654 .
O4 Y1 K2 133.22(17) 15_664 .
Ba1 Y1 K2 113.252(16) 13_554 .
K1 Y1 K2 78.48(6) 13_554 .
K1 Y1 K2 61.83(5) 14_654 .
K1 Y1 K2 167.22(5) 15_664 .
K2 Y1 K2 105.441(18) 3_675 .
O4 Ba1 O4 103.8(3) 18_656 .
O4 Ba1 O4 160.4(3) 18_656 3_665
O4 Ba1 O4 67.0(2) . 3_665
O4 Ba1 O4 126.9(3) 18_656 2_655
O4 Ba1 O4 67.0(2) . 2_655
O4 Ba1 O4 67.0(2) 3_665 2_655
O4 Ba1 O4 67.0(2) 18_656 17_556
O4 Ba1 O4 160.4(3) . 17_556
O4 Ba1 O4 126.9(3) 3_665 17_556
O4 Ba1 O4 103.8(3) 2_655 17_556
O4 Ba1 O4 67.0(2) 18_656 16_546
O4 Ba1 O4 126.9(3) . 16_546
O4 Ba1 O4 103.8(3) 3_665 16_546
O4 Ba1 O4 160.4(3) 2_655 16_546
O4 Ba1 O4 67.0(2) 17_556 16_546
O4 Ba1 B1 21.0(2) 18_656 18_656
O4 Ba1 B1 93.0(2) . 18_656
O4 Ba1 B1 160.0(2) 3_665 18_656
O4 Ba1 B1 106.2(2) 2_655 18_656
O4 Ba1 B1 72.4(2) 17_556 18_656
O4 Ba1 B1 88.0(2) 16_546 18_656
O4 Ba1 B1 93.0(2) 18_656 .
O4 Ba1 B1 21.0(2) . .
O4 Ba1 B1 72.4(2) 3_665 .
O4 Ba1 B1 88.0(2) 2_655 .
O4 Ba1 B1 160.0(2) 17_556 .
O4 Ba1 B1 106.2(2) 16_546 .
B1 Ba1 B1 88.9(4) 18_656 .
O4 Ba1 B1 160.0(2) 18_656 3_665
O4 Ba1 B1 88.0(2) . 3_665
O4 Ba1 B1 21.0(2) 3_665 3_665
O4 Ba1 B1 72.4(2) 2_655 3_665
O4 Ba1 B1 106.2(2) 17_556 3_665
O4 Ba1 B1 93.0(2) 16_546 3_665
B1 Ba1 B1 177.9(5) 18_656 3_665
B1 Ba1 B1 92.7(2) . 3_665
O4 Ba1 B1 106.2(2) 18_656 2_655
O4 Ba1 B1 72.4(2) . 2_655
O4 Ba1 B1 88.0(2) 3_665 2_655
O4 Ba1 B1 21.0(2) 2_655 2_655
O4 Ba1 B1 93.0(2) 17_556 2_655
O4 Ba1 B1 160.0(2) 16_546 2_655
B1 Ba1 B1 85.8(4) 18_656 2_655
B1 Ba1 B1 92.7(2) . 2_655
B1 Ba1 B1 92.7(2) 3_665 2_655
O4 Ba1 B1 88.0(2) 18_656 17_556
O4 Ba1 B1 160.0(2) . 17_556
O4 Ba1 B1 106.2(2) 3_665 17_556
O4 Ba1 B1 93.0(2) 2_655 17_556
O4 Ba1 B1 21.0(2) 17_556 17_556
O4 Ba1 B1 72.4(2) 16_546 17_556
B1 Ba1 B1 92.7(2) 18_656 17_556
B1 Ba1 B1 177.9(5) . 17_556
B1 Ba1 B1 85.8(4) 3_665 17_556
B1 Ba1 B1 88.9(4) 2_655 17_556
O4 Ba1 B1 72.4(2) 18_656 16_546
O4 Ba1 B1 106.2(2) . 16_546
O4 Ba1 B1 93.0(2) 3_665 16_546
O4 Ba1 B1 160.0(2) 2_655 16_546
O4 Ba1 B1 88.0(2) 17_556 16_546
O4 Ba1 B1 21.0(2) 16_546 16_546
B1 Ba1 B1 92.7(2) 18_656 16_546
B1 Ba1 B1 85.8(4) . 16_546
B1 Ba1 B1 88.9(4) 3_665 16_546
B1 Ba1 B1 177.9(5) 2_655 16_546
B1 Ba1 B1 92.7(2) 17_556 16_546
O4 K1 O4 137.1(3) 4_557 .
O4 K1 O3 135.1(2) 4_557 2_655
O4 K1 O3 87.36(19) . 2_655
O4 K1 O3 87.36(19) 4_557 5_567
O4 K1 O3 135.1(2) . 5_567
O3 K1 O3 50.3(3) 2_655 5_567
O4 K1 O1 63.20(17) 4_557 18_656
O4 K1 O1 115.86(17) . 18_656
O3 K1 O1 109.0(2) 2_655 18_656
O3 K1 O1 73.23(19) 5_567 18_656
O4 K1 O1 115.87(17) 4_557 9_565
O4 K1 O1 63.20(17) . 9_565
O3 K1 O1 73.23(19) 2_655 9_565
O3 K1 O1 109.0(2) 5_567 9_565
O1 K1 O1 177.7(3) 18_656 9_565
O4 K1 B3 111.44(14) 4_557 2_655
O4 K1 B3 111.44(14) . 2_655
O3 K1 B3 25.16(14) 2_655 2_655
O3 K1 B3 25.16(14) 5_567 2_655
O1 K1 B3 91.15(14) 18_656 2_655
O1 K1 B3 91.15(14) 9_565 2_655
O4 K1 O2 102.2(2) 4_557 18_656
O4 K1 O2 76.02(18) . 18_656
O3 K1 O2 93.7(2) 2_655 18_656
O3 K1 O2 90.6(2) 5_567 18_656
O1 K1 O2 42.56(17) 18_656 18_656
O1 K1 O2 137.30(17) 9_565 18_656
B3 K1 O2 92.37(16) 2_655 18_656
O4 K1 O2 76.02(18) 4_557 9_565
O4 K1 O2 102.2(2) . 9_565
O3 K1 O2 90.6(2) 2_655 9_565
O3 K1 O2 93.7(2) 5_567 9_565
O1 K1 O2 137.30(17) 18_656 9_565
O1 K1 O2 42.56(17) 9_565 9_565
B3 K1 O2 92.36(16) 2_655 9_565
O2 K1 O2 175.3(3) 18_656 9_565
O4 K1 B1 21.9(2) 4_557 4_557
O4 K1 B1 115.4(2) . 4_557
O3 K1 B1 154.7(2) 2_655 4_557
O3 K1 B1 109.3(2) 5_567 4_557
O1 K1 B1 72.2(2) 18_656 4_557
O1 K1 B1 106.2(2) 9_565 4_557
B3 K1 B1 132.98(16) 2_655 4_557
O2 K1 B1 102.1(2) 18_656 4_557
O2 K1 B1 74.5(2) 9_565 4_557
O4 K1 B2 85.1(2) 4_557 18_656
O4 K1 B2 99.6(2) . 18_656
O3 K1 B2 94.7(2) 2_655 18_656
O3 K1 B2 73.6(2) 5_567 18_656
O1 K1 B2 21.9(2) 18_656 18_656
O1 K1 B2 158.8(2) 9_565 18_656
B3 K1 B2 83.62(19) 2_655 18_656
O2 K1 B2 23.6(2) 18_656 18_656
O2 K1 B2 157.8(2) 9_565 18_656
B1 K1 B2 92.2(2) 4_557 18_656
O4 K1 B2 99.6(2) 4_557 9_565
O4 K1 B2 85.1(2) . 9_565
O3 K1 B2 73.6(2) 2_655 9_565
O3 K1 B2 94.7(2) 5_567 9_565
O1 K1 B2 158.8(2) 18_656 9_565
O1 K1 B2 21.9(2) 9_565 9_565
B3 K1 B2 83.61(19) 2_655 9_565
O2 K1 B2 157.8(2) 18_656 9_565
O2 K1 B2 23.6(2) 9_565 9_565
B1 K1 B2 96.5(2) 4_557 9_565
B2 K1 B2 167.2(4) 18_656 9_565
O5 K2 O5 103.3(3) 17_566 3_675
O5 K2 O1 75.97(19) 17_566 18_656
O5 K2 O1 133.65(18) 3_675 18_656
O5 K2 O1 133.64(18) 17_566 .
O5 K2 O1 75.97(19) 3_675 .
O1 K2 O1 137.7(3) 18_656 .
O5 K2 O3 48.42(18) 17_566 14_654
O5 K2 O3 91.49(19) 3_675 14_654
O1 K2 O3 116.94(18) 18_656 14_654
O1 K2 O3 85.27(18) . 14_654
O5 K2 O3 91.49(19) 17_566 4_557
O5 K2 O3 48.42(18) 3_675 4_557
O1 K2 O3 85.27(18) 18_656 4_557
O1 K2 O3 116.94(18) . 4_557
O3 K2 O3 118.2(3) 14_654 4_557
O5 K2 O2 159.2(2) 17_566 .
O5 K2 O2 96.2(2) 3_675 .
O1 K2 O2 95.8(2) 18_656 .
O1 K2 O2 44.93(18) . .
O3 K2 O2 124.7(2) 14_654 .
O3 K2 O2 107.1(2) 4_557 .
O5 K2 O2 96.2(2) 17_566 18_656
O5 K2 O2 159.2(2) 3_675 18_656
O1 K2 O2 44.94(18) 18_656 18_656
O1 K2 O2 95.8(2) . 18_656
O3 K2 O2 107.1(2) 14_654 18_656
O3 K2 O2 124.7(2) 4_557 18_656
O2 K2 O2 65.6(3) . 18_656
O5 K2 B2 77.2(2) 17_566 18_656
O5 K2 B2 157.1(2) 3_675 18_656
O1 K2 B2 23.6(2) 18_656 18_656
O1 K2 B2 120.7(2) . 18_656
O3 K2 B2 104.8(2) 14_654 18_656
O3 K2 B2 108.9(2) 4_557 18_656
O2 K2 B2 87.7(2) . 18_656
O2 K2 B2 24.9(2) 18_656 18_656
O5 K2 B3 99.0(3) 17_566 3_675
O5 K2 B3 24.0(2) 3_675 3_675
O1 K2 B3 109.6(2) 18_656 3_675
O1 K2 B3 96.0(3) . 3_675
O3 K2 B3 106.50(16) 14_654 3_675
O3 K2 B3 24.4(2) 4_557 3_675
O2 K2 B3 101.8(3) . 3_675
O2 K2 B3 145.12(16) 18_656 3_675
B2 K2 B3 133.2(3) 18_656 3_675
O5 K2 B3 24.0(2) 17_566 14_654
O5 K2 B3 99.0(3) 3_675 14_654
O1 K2 B3 96.0(3) 18_656 14_654
O1 K2 B3 109.6(2) . 14_654
O3 K2 B3 24.4(2) 14_654 14_654
O3 K2 B3 106.50(16) 4_557 14_654
O2 K2 B3 145.12(16) . 14_654
O2 K2 B3 101.8(3) 18_656 14_654
B2 K2 B3 90.2(3) 18_656 14_654
B3 K2 B3 104.8(3) 3_675 14_654
O5 K2 B1 103.6(2) 17_566 4_557
O5 K2 B1 64.6(2) 3_675 4_557
O1 K2 B1 70.6(2) 18_656 4_557
O1 K2 B1 116.5(2) . 4_557
O3 K2 B1 139.7(3) 14_654 4_557
O3 K2 B1 22.5(3) 4_557 4_557
O2 K2 B1 91.3(3) . 4_557
O2 K2 B1 104.0(3) 18_656 4_557
B2 K2 B1 92.9(3) 18_656 4_557
B3 K2 B1 41.9(2) 3_675 4_557
B3 K2 B1 123.6(2) 14_654 4_557
O5 K3 O5 124.7(3) 4_557 .
O5 K3 O5 52.6(3) 4_557 3_675
O5 K3 O5 101.90(16) . 3_675
O5 K3 O5 101.90(16) 4_557 5_677
O5 K3 O5 128.7(3) . 5_677
O5 K3 O5 124.7(3) 3_675 5_677
O5 K3 O5 128.7(3) 4_557 2_765
O5 K3 O5 101.90(16) . 2_765
O5 K3 O5 101.90(16) 3_675 2_765
O5 K3 O5 52.6(3) 5_677 2_765
O5 K3 O5 101.90(16) 4_557 6_767
O5 K3 O5 52.6(3) . 6_767
O5 K3 O5 128.7(3) 3_675 6_767
O5 K3 O5 101.90(16) 5_677 6_767
O5 K3 O5 124.7(3) 2_765 6_767
O5 K3 B3 26.29(13) 4_557 3_675
O5 K3 B3 115.64(14) . 3_675
O5 K3 B3 26.29(13) 3_675 3_675
O5 K3 B3 115.64(13) 5_677 3_675
O5 K3 B3 117.63(13) 2_765 3_675
O5 K3 B3 117.63(14) 6_767 3_675
O5 K3 B3 117.63(14) 4_557 2_765
O5 K3 B3 117.63(14) . 2_765
O5 K3 B3 115.64(14) 3_675 2_765
O5 K3 B3 26.29(13) 5_677 2_765
O5 K3 B3 26.29(13) 2_765 2_765
O5 K3 B3 115.64(14) 6_767 2_765
B3 K3 B3 120.000(3) 3_675 2_765
O5 K3 B2 78.1(2) 4_557 5_677
O5 K3 B2 149.6(2) . 5_677
O5 K3 B2 108.4(2) 3_675 5_677
O5 K3 B2 23.8(2) 5_677 5_677
O5 K3 B2 69.3(2) 2_765 5_677
O5 K3 B2 107.3(2) 6_767 5_677
B3 K3 B2 93.49(19) 3_675 5_677
B3 K3 B2 45.00(19) 2_765 5_677
O5 K3 B2 23.8(2) 4_557 4_557
O5 K3 B2 108.4(2) . 4_557
O5 K3 B2 69.3(2) 3_675 4_557
O5 K3 B2 107.3(2) 5_677 4_557
O5 K3 B2 149.6(2) 2_765 4_557
O5 K3 B2 78.1(2) 6_767 4_557
B3 K3 B2 45.00(19) 3_675 4_557
B3 K3 B2 130.26(18) 2_765 4_557
B2 K3 B2 85.5(3) 5_677 4_557
O5 K3 B2 107.3(2) 4_557 6_767
O5 K3 B2 69.3(2) . 6_767
O5 K3 B2 149.6(2) 3_675 6_767
O5 K3 B2 78.1(2) 5_677 6_767
O5 K3 B2 108.4(2) 2_765 6_767
O5 K3 B2 23.8(2) 6_767 6_767
B3 K3 B2 130.26(18) 3_675 6_767
B3 K3 B2 93.49(19) 2_765 6_767
B2 K3 B2 85.5(3) 5_677 6_767
B2 K3 B2 85.5(3) 4_557 6_767
O5 K3 B2 149.6(2) 4_557 2_765
O5 K3 B2 78.1(2) . 2_765
O5 K3 B2 107.3(2) 3_675 2_765
O5 K3 B2 69.3(2) 5_677 2_765
O5 K3 B2 23.8(2) 2_765 2_765
O5 K3 B2 108.4(2) 6_767 2_765
B3 K3 B2 130.26(17) 3_675 2_765
B3 K3 B2 45.00(19) 2_765 2_765
B2 K3 B2 90.0(4) 5_677 2_765
B2 K3 B2 173.0(4) 4_557 2_765
B2 K3 B2 99.5(4) 6_767 2_765
O4 B1 O3 120.3(8) . .
O4 B1 O2 121.0(9) . .
O3 B1 O2 118.6(9) . .
O4 B1 Ba1 46.5(4) . .
O3 B1 Ba1 130.0(7) . .
O2 B1 Ba1 92.1(5) . .
O4 B1 K2 92.0(5) . 9_565
O3 B1 K2 55.3(5) . 9_565
O2 B1 K2 123.9(7) . 9_565
Ba1 B1 K2 137.3(3) . 9_565
O4 B1 K1 92.4(6) . 3_665
O3 B1 K1 48.0(5) . 3_665
O2 B1 K1 126.5(8) . 3_665
Ba1 B1 K1 82.2(2) . 3_665
K2 B1 K1 91.5(3) 9_565 3_665
O1 B2 O5 123.4(8) . .
O1 B2 O2 118.1(8) . .
O5 B2 O2 118.5(8) . .
O1 B2 K1 53.9(5) . 14_654
O5 B2 K1 140.7(6) . 14_654
O2 B2 K1 77.3(5) . 14_654
O1 B2 K2 90.9(5) . 2_765
O5 B2 K2 48.3(4) . 2_765
O2 B2 K2 131.6(7) . 2_765
K1 B2 K2 93.5(2) 14_654 2_765
O3 B3 O3 109.7(12) 6_767 .
O3 B3 O5 107.6(4) 6_767 .
O3 B3 O5 111.9(3) . .
O3 B3 O5 111.9(3) 6_767 6_767
O3 B3 O5 107.6(4) . 6_767
O5 B3 O5 108.3(11) . 6_767
O3 B3 K1 54.9(6) 6_767 3_665
O3 B3 K1 54.9(6) . 3_665
O5 B3 K1 125.9(6) . 3_665
O5 B3 K1 125.9(6) 6_767 3_665
O3 B3 K2 56.9(3) 6_767 2_765
O3 B3 K2 129.7(5) . 2_765
O5 B3 K2 50.8(3) . 2_765
O5 B3 K2 122.5(6) 6_767 2_765
K1 B3 K2 94.6(3) 3_665 2_765
O3 B3 K2 129.7(5) 6_767 9_565
O3 B3 K2 56.9(3) . 9_565
O5 B3 K2 122.5(6) . 9_565
O5 B3 K2 50.8(3) 6_767 9_565
K1 B3 K2 94.6(3) 3_665 9_565
K2 B3 K2 170.7(5) 2_765 9_565
B2 O1 Y1 144.8(6) . .
B2 O1 K2 96.9(6) . .
Y1 O1 K2 108.3(2) . .
B2 O1 K1 104.2(5) . 14_654
Y1 O1 K1 98.9(2) . 14_654
K2 O1 K1 92.7(2) . 14_654
B2 O2 B1 122.0(8) . .
B2 O2 K2 80.4(6) . .
B1 O2 K2 133.8(8) . .
B2 O2 K1 79.1(5) . 14_654
B1 O2 K1 141.7(7) . 14_654
K2 O2 K1 77.09(17) . 14_654
B1 O3 B3 124.1(6) . .
B1 O3 K1 110.7(6) . 3_665
B3 O3 K1 100.0(6) . 3_665
B1 O3 K2 102.2(6) . 9_565
B3 O3 K2 98.7(4) . 9_565
K1 O3 K2 122.4(2) 3_665 9_565
B1 O4 Y1 131.7(6) . 7_445
B1 O4 Ba1 112.5(6) . .
Y1 O4 Ba1 92.6(2) 7_445 .
B1 O4 K1 106.4(7) . .
Y1 O4 K1 99.0(2) 7_445 .
Ba1 O4 K1 113.8(2) . .
B2 O5 B3 124.7(6) . .
B2 O5 K3 103.3(6) . .
B3 O5 K3 99.6(6) . .
B2 O5 K2 110.4(5) . 2_765
B3 O5 K2 105.2(4) . 2_765
K3 O5 K2 113.3(2) . 2_765

loop_
_geom_bond_atom_site_label_1
_geom_bond_atom_site_label_2
_geom_bond_distance
_geom_bond_site_symmetry_2
Y1 O1 2.227(6) 2_765
Y1 O1 2.227(6) .
Y1 O1 2.227(6) 3_675
Y1 O4 2.307(6) 13_554
Y1 O4 2.307(6) 14_654
Y1 O4 2.307(6) 15_664
Y1 Ba1 3.6148(14) 13_554
Y1 K1 3.8834(5) 13_554
Y1 K1 3.8835(5) 14_654
Y1 K1 3.8835(5) 15_664
Y1 K2 4.1156(7) 3_675
Y1 K2 4.1156(7) .
Ba1 O4 2.680(6) 18_656
Ba1 O4 2.680(6) .
Ba1 O4 2.680(6) 3_665
Ba1 O4 2.680(6) 2_655
Ba1 O4 2.681(6) 17_556
Ba1 O4 2.681(6) 16_546
Ba1 B1 3.415(9) 18_656
Ba1 B1 3.415(9) .
Ba1 B1 3.416(9) 3_665
Ba1 B1 3.415(9) 2_655
Ba1 B1 3.416(9) 17_556
Ba1 B1 3.416(9) 16_546
K1 O4 2.783(7) 4_557
K1 O4 2.783(7) .
K1 O3 2.814(7) 2_655
K1 O3 2.814(8) 5_567
K1 O1 2.855(6) 18_656
K1 O1 2.855(6) 9_565
K1 B3 3.389(17) 2_655
K1 O2 3.403(8) 18_656
K1 O2 3.403(8) 9_565
K1 B1 3.405(14) 4_557
K1 B2 3.424(10) 18_656
K1 B2 3.425(10) 9_565
K2 O5 2.807(7) 17_566
K2 O5 2.807(7) 3_675
K2 O1 2.833(7) 18_656
K2 O1 2.833(7) .
K2 O3 2.964(7) 14_654
K2 O3 2.964(7) 4_557
K2 O2 3.195(9) .
K2 O2 3.195(9) 18_656
K2 B2 3.265(11) 18_656
K2 B3 3.497(2) 3_675
K2 B3 3.497(2) 14_654
K2 B1 3.523(9) 4_557
K3 O5 2.700(7) 4_557
K3 O5 2.700(7) .
K3 O5 2.700(7) 3_675
K3 O5 2.700(7) 5_677
K3 O5 2.700(7) 2_765
K3 O5 2.700(7) 6_767
K3 B3 3.285(16) 3_675
K3 B3 3.285(17) 2_765
K3 B2 3.294(10) 5_677
K3 B2 3.294(10) 4_557
K3 B2 3.294(10) 6_767
K3 B2 3.294(10) 2_765
B1 O4 1.326(12) .
B1 O3 1.377(13) .
B1 O2 1.410(11) .
B1 K2 3.523(9) 9_565
B1 K1 3.543(14) 3_665
B2 O1 1.319(12) .
B2 O5 1.366(12) .
B2 O2 1.396(12) .
B2 K1 3.425(10) 14_654
B2 K2 3.525(11) 2_765
B3 O3 1.463(11) 6_767
B3 O3 1.463(11) .
B3 O5 1.476(11) .
B3 O5 1.476(11) 6_767
B3 K1 3.389(17) 3_665
B3 K2 3.497(2) 2_765
B3 K2 3.497(2) 9_565
O1 K1 2.855(6) 14_654
O2 K1 3.403(8) 14_654
O3 K1 2.814(7) 3_665
O3 K2 2.964(7) 9_565
O4 Y1 2.307(6) 7_445
O5 K2 2.807(7) 2_765
